data_2232076
loop_
_publ_author_name
'Ha, Kwang'

_publ_section_title
;
 Dichlorido(2,3-di-2-pyridylpyrazine-\k^2^<i>N</i>^1^,<i>N</i>^2^)platinum(II)
;
_journal_coeditor_code TK2794
_journal_issue 10
_journal_name_full 'Acta Crystallographica Section E'
_journal_page_first m1454
_journal_paper_doi 10.1107/S1600536811038906
_journal_volume 67
_journal_year 2011
_chemical_formula_iupac '[Pt Cl2 (C14 H10 N4)]'
_chemical_formula_moiety 'C14 H10 Cl2 N4 Pt'
_chemical_formula_sum 'C14 H10 Cl2 N4 Pt'
_chemical_formula_weight 500.25
_chemical_name_systematic
;
Dichlorido(2,3-di-2-pyridylpyrazine-\k^2^<i>N</i>^1^,<i>N</i>^2^)platinum(II)
;
_space_group_IT_number 14
_symmetry_cell_setting monoclinic
_symmetry_space_group_name_Hall '-P 2yn'
_symmetry_space_group_name_H-M 'P 1 21/n 1'
_atom_sites_solution_hydrogens geom
_atom_sites_solution_primary direct
_atom_sites_solution_secondary difmap
_audit_creation_method SHELXL-97
_cell_angle_alpha 90.00
_cell_angle_beta 94.429(11)
_cell_angle_gamma 90.00
_cell_formula_units_Z 4
_cell_length_a 8.894(5)
_cell_length_b 9.711(5)
_cell_length_c 16.461(9)
_cell_measurement_reflns_used 5943
_cell_measurement_temperature 200(2)
_cell_measurement_theta_max 28.31
_cell_measurement_theta_min 2.44
_cell_volume 1417.5(13)
_computing_cell_refinement 'SAINT (Bruker, 2000)'
_computing_data_collection 'SMART (Bruker, 2000)'
_computing_data_reduction 'SAINT (Bruker, 2000)'
_computing_molecular_graphics 'ORTEP-3 (Farrugia, 1997) and PLATON (Spek, 2009)'
_computing_publication_material 'SHELXL97 (Sheldrick, 2008)'
_computing_structure_refinement 'SHELXL97 (Sheldrick, 2008)'
_computing_structure_solution 'SHELXS97 (Sheldrick, 2008)'
_diffrn_ambient_temperature 200(2)
_diffrn_measured_fraction_theta_full 0.951
_diffrn_measured_fraction_theta_max 0.951
_diffrn_measurement_device_type 'Bruker SMART 1000 CCD'
_diffrn_measurement_method '\f and \w scans'
_diffrn_radiation_monochromator graphite
_diffrn_radiation_source 'fine-focus sealed tube'
_diffrn_radiation_type MoK\a
_diffrn_radiation_wavelength 0.71073
_diffrn_reflns_av_R_equivalents 0.0293
_diffrn_reflns_av_sigmaI/netI 0.0365
_diffrn_reflns_limit_h_max 11
_diffrn_reflns_limit_h_min -11
_diffrn_reflns_limit_k_max 12
_diffrn_reflns_limit_k_min -12
_diffrn_reflns_limit_l_max 17
_diffrn_reflns_limit_l_min -21
_diffrn_reflns_number 9749
_diffrn_reflns_theta_full 28.36
_diffrn_reflns_theta_max 28.36
_diffrn_reflns_theta_min 2.44
_diffrn_standards_decay_% 0
_diffrn_standards_interval_count 0
_diffrn_standards_interval_time 0
_diffrn_standards_number 0
_exptl_absorpt_coefficient_mu 10.272
_exptl_absorpt_correction_T_max 1.000000
_exptl_absorpt_correction_T_min 0.637843
_exptl_absorpt_correction_type multi-scan
_exptl_absorpt_process_details '(SADABS; Bruker, 2000)'
_exptl_crystal_colour yellow
_exptl_crystal_density_diffrn 2.344
_exptl_crystal_density_method 'not measured'
_exptl_crystal_description block
_exptl_crystal_F_000 936
_exptl_crystal_size_max 0.28
_exptl_crystal_size_mid 0.15
_exptl_crystal_size_min 0.11
_refine_diff_density_max 1.828
_refine_diff_density_min -0.833
_refine_ls_extinction_method none
_refine_ls_goodness_of_fit_ref 1.023
_refine_ls_hydrogen_treatment constr
_refine_ls_matrix_type full
_refine_ls_number_parameters 190
_refine_ls_number_reflns 3370
_refine_ls_number_restraints 0
_refine_ls_restrained_S_all 1.023
_refine_ls_R_factor_all 0.0365
_refine_ls_R_factor_gt 0.0238
_refine_ls_shift/su_max 0.001
_refine_ls_shift/su_mean 0.000
_refine_ls_structure_factor_coef Fsqd
_refine_ls_weighting_details 'calc w=1/[\s^2^(Fo^2^)+(0.0244P)^2^+0.0000P] where P=(Fo^2^+2Fc^2^)/3'
_refine_ls_weighting_scheme calc
_refine_ls_wR_factor_gt 0.0489
_refine_ls_wR_factor_ref 0.0555
_reflns_number_gt 2756
_reflns_number_total 3370
_reflns_threshold_expression >2sigma(I)
_cod_data_source_file tk2794.cif
_cod_data_source_block I
_cod_original_sg_symbol_H-M 'P 21/n'
_cod_database_code 2232076
_cod_database_fobs_code 2232076

loop_
_symmetry_equiv_pos_as_xyz
'x, y, z'
'-x+1/2, y+1/2, -z+1/2'
'-x, -y, -z'
'x-1/2, -y-1/2, z-1/2'

loop_
_atom_site_type_symbol
_atom_site_label
_atom_site_fract_x
_atom_site_fract_y
_atom_site_fract_z
_atom_site_U_iso_or_equiv
_atom_site_adp_type
_atom_site_calc_flag
_atom_site_refinement_flags
_atom_site_occupancy
_atom_site_symmetry_multiplicity
Pt Pt1 0.364118(17) 0.639554(16) 0.379000(10) 0.02301(6) Uani d . 1 1
Cl Cl1 0.44494(14) 0.85790(11) 0.41230(9) 0.0410(3) Uani d . 1 1
Cl Cl2 0.12714(12) 0.72595(12) 0.34708(7) 0.0362(3) Uani d . 1 1
N N1 0.5650(4) 0.5518(3) 0.4076(2) 0.0215(7) Uani d . 1 1
N N2 0.8366(4) 0.4154(4) 0.4387(2) 0.0260(8) Uani d . 1 1
N N3 0.3108(4) 0.4412(4) 0.3556(2) 0.0229(8) Uani d . 1 1
N N4 0.6997(4) 0.1724(4) 0.3059(2) 0.0288(8) Uani d . 1 1
C C1 0.5721(4) 0.4119(4) 0.3971(2) 0.0207(8) Uani d . 1 1
C C2 0.7128(4) 0.3476(4) 0.4088(2) 0.0209(9) Uani d . 1 1
C C3 0.8227(5) 0.5502(4) 0.4532(3) 0.0290(10) Uani d . 1 1
H H3 0.9075 0.5992 0.4769 0.035 Uiso calc R 1 1
C C4 0.6902(5) 0.6200(4) 0.4350(3) 0.0259(9) Uani d . 1 1
H H4 0.6870 0.7171 0.4418 0.031 Uiso calc R 1 1
C C5 0.4224(5) 0.3480(4) 0.3745(3) 0.0228(9) Uani d . 1 1
C C6 0.3948(5) 0.2085(5) 0.3771(3) 0.0297(10) Uani d . 1 1
H H6 0.4729 0.1454 0.3936 0.036 Uiso calc R 1 1
C C7 0.2471(5) 0.1621(4) 0.3545(3) 0.0300(10) Uani d . 1 1
H H7 0.2236 0.0668 0.3565 0.036 Uiso calc R 1 1
C C8 0.1382(5) 0.2558(5) 0.3297(3) 0.0324(11) Uani d . 1 1
H H8 0.0400 0.2257 0.3108 0.039 Uiso calc R 1 1
C C9 0.1721(5) 0.3938(5) 0.3324(3) 0.0314(10) Uani d . 1 1
H H9 0.0945 0.4582 0.3173 0.038 Uiso calc R 1 1
C C10 0.7422(4) 0.2020(4) 0.3837(2) 0.0216(9) Uani d . 1 1
C C11 0.8186(5) 0.1104(4) 0.4368(3) 0.0280(10) Uani d . 1 1
H H11 0.8450 0.1352 0.4919 0.034 Uiso calc R 1 1
C C12 0.8553(5) -0.0175(5) 0.4078(3) 0.0349(11) Uani d . 1 1
H H12 0.9090 -0.0819 0.4424 0.042 Uiso calc R 1 1
C C13 0.8132(5) -0.0508(5) 0.3275(3) 0.0346(11) Uani d . 1 1
H H13 0.8371 -0.1380 0.3059 0.041 Uiso calc R 1 1
C C14 0.7356(5) 0.0462(5) 0.2800(3) 0.0320(11) Uani d . 1 1
H H14 0.7053 0.0223 0.2251 0.038 Uiso calc R 1 1

loop_
_atom_site_aniso_label
_atom_site_aniso_U_11
_atom_site_aniso_U_22
_atom_site_aniso_U_33
_atom_site_aniso_U_12
_atom_site_aniso_U_13
_atom_site_aniso_U_23
Pt1 0.02249(10) 0.02038(10) 0.02625(10) 0.00622(7) 0.00249(7) 0.00141(7)
Cl1 0.0379(7) 0.0187(6) 0.0665(9) 0.0050(5) 0.0044(6) -0.0015(5)
Cl2 0.0281(6) 0.0377(6) 0.0421(7) 0.0163(5) -0.0008(5) 0.0003(5)
N1 0.0188(17) 0.0216(18) 0.0243(18) 0.0027(14) 0.0033(14) 0.0017(14)
N2 0.0217(18) 0.0280(19) 0.028(2) 0.0017(16) -0.0002(15) -0.0016(16)
N3 0.0141(16) 0.026(2) 0.0280(19) 0.0044(15) -0.0008(14) 0.0001(15)
N4 0.028(2) 0.031(2) 0.028(2) 0.0018(16) 0.0037(16) -0.0023(16)
C1 0.024(2) 0.018(2) 0.021(2) 0.0021(17) 0.0024(17) 0.0021(16)
C2 0.019(2) 0.023(2) 0.021(2) 0.0014(16) -0.0006(16) 0.0040(16)
C3 0.027(2) 0.030(2) 0.030(2) -0.0040(19) -0.0012(19) -0.0042(19)
C4 0.024(2) 0.022(2) 0.032(2) -0.0016(17) 0.0037(19) -0.0034(17)
C5 0.023(2) 0.021(2) 0.025(2) 0.0007(17) 0.0037(17) 0.0001(17)
C6 0.024(2) 0.031(2) 0.035(3) 0.001(2) 0.004(2) 0.000(2)
C7 0.024(2) 0.028(3) 0.039(3) -0.0041(19) 0.006(2) -0.0041(19)
C8 0.021(2) 0.034(3) 0.042(3) -0.0058(19) 0.002(2) -0.009(2)
C9 0.023(2) 0.033(3) 0.038(3) 0.0064(19) 0.000(2) -0.001(2)
C10 0.0161(19) 0.023(2) 0.026(2) 0.0019(17) 0.0046(17) -0.0011(17)
C11 0.024(2) 0.031(3) 0.028(2) 0.0054(18) -0.0043(19) -0.0010(18)
C12 0.031(3) 0.028(2) 0.045(3) 0.008(2) -0.006(2) 0.001(2)
C13 0.032(3) 0.025(2) 0.048(3) 0.005(2) 0.006(2) -0.008(2)
C14 0.032(2) 0.035(3) 0.029(3) -0.002(2) 0.002(2) -0.008(2)

loop_
_atom_type_symbol
_atom_type_description
_atom_type_scat_dispersion_real
_atom_type_scat_dispersion_imag
_atom_type_scat_source
C C 0.0033 0.0016 'International Tables Vol C Tables 4.2.6.8 and 6.1.1.4'
H H 0.0000 0.0000 'International Tables Vol C Tables 4.2.6.8 and 6.1.1.4'
Cl Cl 0.1484 0.1585 'International Tables Vol C Tables 4.2.6.8 and 6.1.1.4'
N N 0.0061 0.0033 'International Tables Vol C Tables 4.2.6.8 and 6.1.1.4'
Pt Pt -1.7033 8.3905 'International Tables Vol C Tables 4.2.6.8 and 6.1.1.4'

loop_
_geom_angle_atom_site_label_1
_geom_angle_atom_site_label_2
_geom_angle_atom_site_label_3
_geom_angle
_geom_angle_publ_flag
N1 Pt1 N3 80.25(13) y
N1 Pt1 Cl2 176.21(10) ?
N3 Pt1 Cl2 96.16(10) ?
N1 Pt1 Cl1 94.59(10) ?
N3 Pt1 Cl1 174.63(10) ?
Cl2 Pt1 Cl1 88.97(5) y
C4 N1 C1 119.1(3) ?
C4 N1 Pt1 124.8(3) ?
C1 N1 Pt1 116.2(3) ?
C3 N2 C2 117.5(4) ?
C9 N3 C5 118.3(4) ?
C9 N3 Pt1 125.4(3) ?
C5 N3 Pt1 115.8(3) ?
C10 N4 C14 116.3(4) ?
N1 C1 C2 118.3(4) ?
N1 C1 C5 113.3(3) ?
C2 C1 C5 128.4(4) ?
N2 C2 C1 122.1(4) ?
N2 C2 C10 114.1(3) ?
C1 C2 C10 123.7(4) ?
N2 C3 C4 122.3(4) ?
N2 C3 H3 118.9 ?
C4 C3 H3 118.9 ?
N1 C4 C3 120.3(4) ?
N1 C4 H4 119.8 ?
C3 C4 H4 119.8 ?
N3 C5 C6 122.1(4) ?
N3 C5 C1 113.7(3) ?
C6 C5 C1 124.0(4) ?
C5 C6 C7 118.0(4) ?
C5 C6 H6 121.0 ?
C7 C6 H6 121.0 ?
C8 C7 C6 119.3(4) ?
C8 C7 H7 120.3 ?
C6 C7 H7 120.3 ?
C7 C8 C9 119.3(4) ?
C7 C8 H8 120.3 ?
C9 C8 H8 120.3 ?
N3 C9 C8 122.5(4) ?
N3 C9 H9 118.7 ?
C8 C9 H9 118.7 ?
N4 C10 C11 123.6(4) ?
N4 C10 C2 115.0(4) ?
C11 C10 C2 121.1(4) ?
C12 C11 C10 118.4(4) ?
C12 C11 H11 120.8 ?
C10 C11 H11 120.8 ?
C11 C12 C13 119.2(4) ?
C11 C12 H12 120.4 ?
C13 C12 H12 120.4 ?
C14 C13 C12 118.1(4) ?
C14 C13 H13 121.0 ?
C12 C13 H13 121.0 ?
N4 C14 C13 124.3(4) ?
N4 C14 H14 117.8 ?
C13 C14 H14 117.8 ?

loop_
_geom_bond_atom_site_label_1
_geom_bond_atom_site_label_2
_geom_bond_distance
_geom_bond_publ_flag
Pt1 N1 2.003(3) y
Pt1 N3 2.014(4) y
Pt1 Cl2 2.2916(15) y
Pt1 Cl1 2.2918(15) y
N1 C4 1.344(5) ?
N1 C1 1.372(5) ?
N2 C3 1.337(5) ?
N2 C2 1.343(5) ?
N3 C9 1.344(5) ?
N3 C5 1.361(5) ?
N4 C10 1.339(5) ?
N4 C14 1.344(5) ?
C1 C2 1.399(5) ?
C1 C5 1.489(6) ?
C2 C10 1.501(5) ?
C3 C4 1.373(6) ?
C3 H3 0.9500 ?
C4 H4 0.9500 ?
C5 C6 1.378(6) ?
C6 C7 1.411(6) ?
C6 H6 0.9500 ?
C7 C8 1.368(6) ?
C7 H7 0.9500 ?
C8 C9 1.374(6) ?
C8 H8 0.9500 ?
C9 H9 0.9500 ?
C10 C11 1.388(6) ?
C11 C12 1.379(6) ?
C11 H11 0.9500 ?
C12 C13 1.383(7) ?
C12 H12 0.9500 ?
C13 C14 1.375(6) ?
C13 H13 0.9500 ?
C14 H14 0.9500 ?

loop_
_geom_hbond_atom_site_label_D
_geom_hbond_atom_site_label_H
_geom_hbond_atom_site_label_A
_geom_hbond_site_symmetry_A
_geom_hbond_distance_DH
_geom_hbond_distance_HA
_geom_hbond_distance_DA
_geom_hbond_angle_DHA
C3 H3 N2 3_766 0.95 2.58 3.410(6) 147
C4 H4 Cl1 . 0.95 2.57 3.180(4) 123
C6 H6 Cl1 1_545 0.95 2.82 3.477(5) 127
C6 H6 N4 . 0.95 2.58 3.056(6) 111
C9 H9 Cl2 . 0.95 2.66 3.261(5) 122
C13 H13 N4 2_645 0.95 2.61 3.468(6) 151

loop_
_geom_torsion_atom_site_label_1
_geom_torsion_atom_site_label_2
_geom_torsion_atom_site_label_3
_geom_torsion_atom_site_label_4
_geom_torsion
N3 Pt1 N1 C4 -179.3(3)
Cl1 Pt1 N1 C4 -0.8(3)
N3 Pt1 N1 C1 1.3(3)
Cl1 Pt1 N1 C1 179.8(3)
N1 Pt1 N3 C9 176.5(4)
Cl2 Pt1 N3 C9 -2.3(3)
N1 Pt1 N3 C5 4.6(3)
Cl2 Pt1 N3 C5 -174.2(3)
C4 N1 C1 C2 -5.3(5)
Pt1 N1 C1 C2 174.0(3)
C4 N1 C1 C5 174.2(3)
Pt1 N1 C1 C5 -6.4(4)
C3 N2 C2 C1 -3.5(6)
C3 N2 C2 C10 172.2(3)
N1 C1 C2 N2 7.7(6)
C5 C1 C2 N2 -171.8(4)
N1 C1 C2 C10 -167.5(4)
C5 C1 C2 C10 13.0(6)
C2 N2 C3 C4 -3.1(6)
C1 N1 C4 C3 -0.9(6)
Pt1 N1 C4 C3 179.8(3)
N2 C3 C4 N1 5.4(6)
C9 N3 C5 C6 -5.5(6)
Pt1 N3 C5 C6 167.0(3)
C9 N3 C5 C1 178.3(3)
Pt1 N3 C5 C1 -9.1(4)
N1 C1 C5 N3 10.1(5)
C2 C1 C5 N3 -170.4(4)
N1 C1 C5 C6 -166.0(4)
C2 C1 C5 C6 13.5(7)
N3 C5 C6 C7 3.8(6)
C1 C5 C6 C7 179.6(4)
C5 C6 C7 C8 1.2(6)
C6 C7 C8 C9 -4.3(7)
C5 N3 C9 C8 2.2(6)
Pt1 N3 C9 C8 -169.5(3)
C7 C8 C9 N3 2.7(7)
C14 N4 C10 C11 -0.2(6)
C14 N4 C10 C2 174.8(3)
N2 C2 C10 N4 -122.6(4)
C1 C2 C10 N4 52.9(5)
N2 C2 C10 C11 52.5(5)
C1 C2 C10 C11 -131.9(4)
N4 C10 C11 C12 1.1(6)
C2 C10 C11 C12 -173.6(4)
C10 C11 C12 C13 -0.9(7)
C11 C12 C13 C14 -0.1(7)
C10 N4 C14 C13 -0.9(6)
C12 C13 C14 N4 1.1(7)

loop_
_cod_related_entry_id
_cod_related_entry_database
_cod_related_entry_code
1 ChemSpider 30657078
